data_2300496
loop_
_publ_author_name
'Krause, Lennard'
'Herbst-Irmer, Regine'
'Sheldrick, George M.'
'Stalke, Dietmar'

_publ_section_title
;
 Comparison of silver and molybdenum microfocus X-ray sources for
 single-crystal structure determination
;
_journal_coeditor_code aj5242
_journal_issue 1
_journal_name_full 'Journal of Applied Crystallography'
_journal_paper_doi 10.1107/S1600576714022985
_journal_volume 48
_journal_year 2015
_chemical_formula_moiety 'C30 H46 Br2 Cl2 Co N4 Si2'
_chemical_formula_sum 'C30 H46 Br2 Cl2 Co N4 Si2'
_chemical_formula_weight 808.54
_chemical_name_systematic
;
 ?
;
_space_group_crystal_system monoclinic
_space_group_IT_number 14
_space_group_name_Hall '-P 2yn'
_space_group_name_H-M_alt 'P 1 21/n 1'
_symmetry_space_group_name_Hall '-P 2yn'
_symmetry_space_group_name_H-M 'P 1 21/n 1'
_atom_sites_solution_hydrogens geom
_audit_creation_method SHELXL-2014
_cell_angle_alpha 90
_cell_angle_beta 102.95(2)
_cell_angle_gamma 90
_cell_formula_units_Z 4
_cell_length_a 18.588(2)
_cell_length_b 9.518(2)
_cell_length_c 21.403(3)
_cell_measurement_reflns_used 9773
_cell_measurement_temperature 100(2)
_cell_measurement_theta_max 26.701
_cell_measurement_theta_min 2.249
_cell_volume 3690.3(11)
_computing_cell_refinement 'SAINT V7.68A'
_computing_data_collection 'APEX2 v2012.2'
_computing_data_reduction 'SAINT V7.68A'
_computing_structure_refinement 'SHELXL-2014 (Sheldrick, 2014)'
_computing_structure_solution 'SHELXS-2012 (Sheldrick, 2012)'
_diffrn_ambient_temperature 100(2)
_diffrn_measured_fraction_theta_full 1.000
_diffrn_measured_fraction_theta_max 0.998
_diffrn_measurement_device_type 'Bruker Smart APEX II Quazar'
_diffrn_measurement_method 'omega scans'
_diffrn_radiation_type MoK\a
_diffrn_radiation_wavelength 0.71073
_diffrn_reflns_av_R_equivalents 0.0280
_diffrn_reflns_av_unetI/netI 0.0155
_diffrn_reflns_Laue_measured_fraction_full 1.000
_diffrn_reflns_Laue_measured_fraction_max 0.998
_diffrn_reflns_limit_h_max 23
_diffrn_reflns_limit_h_min -23
_diffrn_reflns_limit_k_max 12
_diffrn_reflns_limit_k_min -11
_diffrn_reflns_limit_l_max 27
_diffrn_reflns_limit_l_min -27
_diffrn_reflns_number 92677
_diffrn_reflns_point_group_measured_fraction_full 1.000
_diffrn_reflns_point_group_measured_fraction_max 0.998
_diffrn_reflns_theta_full 25.242
_diffrn_reflns_theta_max 26.750
_diffrn_reflns_theta_min 1.313
_diffrn_source 'INCOATEC Microsource'
_exptl_absorpt_coefficient_mu 2.866
_exptl_absorpt_correction_T_max 0.9265
_exptl_absorpt_correction_T_min 0.8211
_exptl_absorpt_correction_type multi-scan
_exptl_absorpt_process_details SADABS-2014/4
_exptl_crystal_density_diffrn 1.455
_exptl_crystal_F_000 1652
_exptl_crystal_size_max 0.080
_exptl_crystal_size_mid 0.060
_exptl_crystal_size_min 0.020
_refine_diff_density_max 0.430
_refine_diff_density_min -0.253
_refine_diff_density_rms 0.058
_refine_ls_extinction_method none
_refine_ls_goodness_of_fit_ref 1.103
_refine_ls_hydrogen_treatment constr
_refine_ls_matrix_type full
_refine_ls_number_parameters 420
_refine_ls_number_reflns 7847
_refine_ls_number_restraints 79
_refine_ls_restrained_S_all 1.102
_refine_ls_R_factor_all 0.0277
_refine_ls_R_factor_gt 0.0219
_refine_ls_shift/su_max 0.001
_refine_ls_shift/su_mean 0.000
_refine_ls_structure_factor_coef Fsqd
_refine_ls_weighting_details 'w=1/[\s^2^(Fo^2^)+(0.0270P)^2^+2.4392P] where P=(Fo^2^+2Fc^2^)/3'
_refine_ls_weighting_scheme calc
_refine_ls_wR_factor_gt 0.0569
_refine_ls_wR_factor_ref 0.0592
_reflns_Friedel_coverage 0.000
_reflns_number_gt 6936
_reflns_number_total 7847
_reflns_threshold_expression 'I > 2\s(I)'
_cod_data_source_file aj5242sup1.cif
_cod_data_source_block 6-(Mo)
_cod_database_code 2300496
_cod_database_fobs_code 2300496
_shelx_space_group_comment
;
The symmetry employed for this shelxl refinement is uniquely defined
by the following loop, which should always be used as a source of
symmetry information in preference to the above space-group names.
They are only intended as comments.
;
_shelx_estimated_absorpt_t_min 0.803
_shelx_estimated_absorpt_t_max 0.945
_shelxl_version_number 2014-3

loop_
_space_group_symop_operation_xyz
'x, y, z'
'-x+1/2, y+1/2, -z+1/2'
'-x, -y, -z'
'x-1/2, -y-1/2, z-1/2'

loop_
_atom_site_label
_atom_site_type_symbol
_atom_site_fract_x
_atom_site_fract_y
_atom_site_fract_z
_atom_site_U_iso_or_equiv
_atom_site_adp_type
_atom_site_occupancy
_atom_site_site_symmetry_order
_atom_site_calc_flag
_atom_site_refinement_flags_posn
_atom_site_refinement_flags_adp
_atom_site_refinement_flags_occupancy
_atom_site_disorder_assembly
_atom_site_disorder_group
Co1 Co 0.03357(2) 0.56689(3) 0.27669(2) 0.01584(6) Uani 1 1 d D . . . .
Br1 Br 0.10426(2) 0.77457(2) 0.28346(2) 0.02326(7) Uani 0.9787(9) 1 d D . P A 1
Cl1B Cl 0.0739(17) 0.777(2) 0.2754(14) 0.02326(7) Uani 0.0213(9) 1 d D . P A 2
Br2 Br 0.07063(2) 0.49209(2) 0.38446(2) 0.02587(7) Uani 0.9787(9) 1 d D . P A 1
Cl2B Cl 0.0819(14) 0.454(3) 0.3626(13) 0.02587(7) Uani 0.0213(9) 1 d D . P A 2
Si1 Si 0.03215(3) 0.54896(5) 0.17417(2) 0.01693(10) Uani 1 1 d D . . . .
Si2 Si -0.06629(3) 0.44261(5) 0.27149(2) 0.01667(10) Uani 1 1 d D . . . .
Cl1 Cl -0.01356(4) 0.38262(12) 0.11416(5) 0.02775(19) Uani 0.9787(9) 1 d D . P A 1
Br1C Br -0.0291(12) 0.388(3) 0.1171(13) 0.02775(19) Uani 0.0213(9) 1 d D . P A 2
Cl2 Cl -0.15473(5) 0.42619(9) 0.19056(4) 0.02705(18) Uani 0.9787(9) 1 d D . P A 1
Br2C Br -0.1589(12) 0.396(2) 0.1968(10) 0.02705(18) Uani 0.0213(9) 1 d D . P A 2
N2 N 0.02289(8) 0.69936(16) 0.12018(7) 0.0190(3) Uani 1 1 d . . . . .
N3 N -0.06661(8) 0.27190(16) 0.30937(7) 0.0183(3) Uani 1 1 d . . . . .
N4 N -0.11686(8) 0.45953(16) 0.33457(7) 0.0200(3) Uani 1 1 d . . . . .
C1 C 0.09431(9) 0.6876(2) 0.11740(8) 0.0186(4) Uani 1 1 d . . . . .
N1 N 0.11932(8) 0.57209(16) 0.15023(7) 0.0190(3) Uani 1 1 d D . . . .
C2 C 0.19098(10) 0.4961(2) 0.16110(9) 0.0223(4) Uani 1 1 d D U . . .
C3 C 0.2569(5) 0.5955(10) 0.1676(7) 0.033(2) Uani 0.51(3) 1 d D U P B 1
H3A H 0.3026 0.5406 0.1747 0.050 Uiso 0.51(3) 1 calc R U P B 1
H3B H 0.2517 0.6509 0.1283 0.050 Uiso 0.51(3) 1 calc R U P B 1
H3C H 0.2585 0.6586 0.2041 0.050 Uiso 0.51(3) 1 calc R U P B 1
C4 C 0.1897(8) 0.4018(15) 0.1026(6) 0.031(2) Uani 0.51(3) 1 d D U P B 1
H4A H 0.2364 0.3504 0.1086 0.047 Uiso 0.51(3) 1 calc R U P B 1
H4B H 0.1488 0.3348 0.0979 0.047 Uiso 0.51(3) 1 calc R U P B 1
H4C H 0.1830 0.4600 0.0639 0.047 Uiso 0.51(3) 1 calc R U P B 1
C5 C 0.1979(9) 0.4053(18) 0.2197(7) 0.046(3) Uani 0.51(3) 1 d D U P B 1
H5A H 0.2449 0.3544 0.2276 0.069 Uiso 0.51(3) 1 calc R U P B 1
H5B H 0.1963 0.4645 0.2569 0.069 Uiso 0.51(3) 1 calc R U P B 1
H5C H 0.1570 0.3379 0.2129 0.069 Uiso 0.51(3) 1 calc R U P B 1
C3A C 0.2549(6) 0.5889(12) 0.1942(10) 0.051(3) Uani 0.49(3) 1 d D U P B 2
H3A1 H 0.3011 0.5357 0.2006 0.077 Uiso 0.49(3) 1 calc R U P B 2
H3A2 H 0.2578 0.6714 0.1675 0.077 Uiso 0.49(3) 1 calc R U P B 2
H3A3 H 0.2469 0.6195 0.2358 0.077 Uiso 0.49(3) 1 calc R U P B 2
C4A C 0.2026(11) 0.4325(19) 0.1000(6) 0.043(3) Uani 0.49(3) 1 d D U P B 2
H4A1 H 0.2500 0.3831 0.1084 0.064 Uiso 0.49(3) 1 calc R U P B 2
H4A2 H 0.1627 0.3659 0.0834 0.064 Uiso 0.49(3) 1 calc R U P B 2
H4A3 H 0.2026 0.5069 0.0684 0.064 Uiso 0.49(3) 1 calc R U P B 2
C5A C 0.1827(9) 0.3808(16) 0.2088(8) 0.042(3) Uani 0.49(3) 1 d D U P B 2
H5A1 H 0.2279 0.3243 0.2190 0.062 Uiso 0.49(3) 1 calc R U P B 2
H5A2 H 0.1741 0.4238 0.2481 0.062 Uiso 0.49(3) 1 calc R U P B 2
H5A3 H 0.1407 0.3205 0.1898 0.062 Uiso 0.49(3) 1 calc R U P B 2
C6 C -0.03365(10) 0.8055(2) 0.09222(9) 0.0212(4) Uani 1 1 d . . . . .
C7 C -0.04547(12) 0.8046(3) 0.01963(10) 0.0349(5) Uani 1 1 d . . . . .
H7A H -0.0862 0.8680 0.0010 0.052 Uiso 1 1 calc R U . . .
H7B H -0.0576 0.7091 0.0036 0.052 Uiso 1 1 calc R U . . .
H7C H -0.0003 0.8360 0.0075 0.052 Uiso 1 1 calc R U . . .
C8 C -0.01133(12) 0.9518(2) 0.11850(11) 0.0332(5) Uani 1 1 d . . . . .
H8A H 0.0303 0.9854 0.1015 0.050 Uiso 1 1 calc R U . . .
H8B H 0.0032 0.9479 0.1654 0.050 Uiso 1 1 calc R U . . .
H8C H -0.0532 1.0162 0.1055 0.050 Uiso 1 1 calc R U . . .
C9 C -0.10380(12) 0.7597(3) 0.11210(13) 0.0402(6) Uani 1 1 d . . . . .
H9A H -0.1439 0.8252 0.0944 0.060 Uiso 1 1 calc R U . . .
H9B H -0.0952 0.7594 0.1590 0.060 Uiso 1 1 calc R U . . .
H9C H -0.1175 0.6650 0.0957 0.060 Uiso 1 1 calc R U . . .
C10 C 0.13821(10) 0.7861(2) 0.08686(9) 0.0224(4) Uani 1 1 d . . . . .
C11 C 0.17437(11) 0.8981(2) 0.12216(10) 0.0290(4) Uani 1 1 d . . . . .
H11 H 0.1678 0.9157 0.1642 0.035 Uiso 1 1 calc R U . . .
C12 C 0.22006(12) 0.9841(3) 0.09583(12) 0.0386(6) Uani 1 1 d . . . . .
H12 H 0.2454 1.0600 0.1200 0.046 Uiso 1 1 calc R U . . .
C13 C 0.22866(12) 0.9594(3) 0.03451(13) 0.0465(7) Uani 1 1 d . . . . .
H13 H 0.2601 1.0181 0.0166 0.056 Uiso 1 1 calc R U . . .
C14 C 0.19205(12) 0.8502(3) -0.00079(11) 0.0458(7) Uani 1 1 d . . . . .
H14 H 0.1979 0.8347 -0.0432 0.055 Uiso 1 1 calc R U . . .
C15 C 0.14643(11) 0.7617(3) 0.02499(10) 0.0329(5) Uani 1 1 d . . . . .
H15 H 0.1214 0.6858 0.0006 0.039 Uiso 1 1 calc R U . . .
C16 C -0.10350(9) 0.3249(2) 0.35105(9) 0.0188(4) Uani 1 1 d . . . . .
C17 C -0.16214(10) 0.5689(2) 0.35699(10) 0.0242(4) Uani 1 1 d . . . . .
C18 C -0.16426(17) 0.6918(3) 0.31112(14) 0.0557(8) Uani 1 1 d . . . . .
H18A H -0.1874 0.6618 0.2674 0.084 Uiso 1 1 calc R U . . .
H18B H -0.1138 0.7240 0.3126 0.084 Uiso 1 1 calc R U . . .
H18C H -0.1929 0.7689 0.3238 0.084 Uiso 1 1 calc R U . . .
C19 C -0.12701(13) 0.6158(3) 0.42478(11) 0.0379(5) Uani 1 1 d . . . . .
H19A H -0.0759 0.6450 0.4270 0.057 Uiso 1 1 calc R U . . .
H19B H -0.1275 0.5377 0.4545 0.057 Uiso 1 1 calc R U . . .
H19C H -0.1549 0.6950 0.4366 0.057 Uiso 1 1 calc R U . . .
C20 C -0.24010(11) 0.5136(3) 0.35220(12) 0.0394(6) Uani 1 1 d . . . . .
H20A H -0.2589 0.4731 0.3096 0.059 Uiso 1 1 calc R U . . .
H20B H -0.2723 0.5910 0.3591 0.059 Uiso 1 1 calc R U . . .
H20C H -0.2393 0.4412 0.3849 0.059 Uiso 1 1 calc R U . . .
C21 C -0.02644(10) 0.13684(19) 0.30848(9) 0.0219(4) Uani 1 1 d . . . . .
C22 C 0.03252(11) 0.1656(2) 0.27052(10) 0.0270(4) Uani 1 1 d . . . . .
H22A H 0.0091 0.2031 0.2282 0.040 Uiso 1 1 calc R U . . .
H22B H 0.0583 0.0780 0.2654 0.040 Uiso 1 1 calc R U . . .
H22C H 0.0680 0.2343 0.2936 0.040 Uiso 1 1 calc R U . . .
C23 C -0.08016(12) 0.0270(2) 0.27365(12) 0.0349(5) Uani 1 1 d . . . . .
H23A H -0.1178 0.0081 0.2981 0.052 Uiso 1 1 calc R U . . .
H23B H -0.0533 -0.0599 0.2695 0.052 Uiso 1 1 calc R U . . .
H23C H -0.1039 0.0619 0.2309 0.052 Uiso 1 1 calc R U . . .
C24 C 0.01126(14) 0.0869(2) 0.37555(11) 0.0367(5) Uani 1 1 d . . . . .
H24A H 0.0438 0.0075 0.3723 0.055 Uiso 1 1 calc R U . . .
H24B H -0.0262 0.0573 0.3985 0.055 Uiso 1 1 calc R U . . .
H24C H 0.0405 0.1639 0.3990 0.055 Uiso 1 1 calc R U . . .
C25 C -0.12493(10) 0.2477(2) 0.40422(9) 0.0213(4) Uani 1 1 d . . . . .
C26 C -0.18177(11) 0.1489(2) 0.39071(9) 0.0264(4) Uani 1 1 d . . . . .
H26 H -0.2081 0.1344 0.3477 0.032 Uiso 1 1 calc R U . . .
C27 C -0.19975(12) 0.0718(2) 0.44008(11) 0.0331(5) Uani 1 1 d . . . . .
H27 H -0.2384 0.0045 0.4310 0.040 Uiso 1 1 calc R U . . .
C28 C -0.16106(13) 0.0932(2) 0.50266(10) 0.0349(5) Uani 1 1 d . . . . .
H28 H -0.1727 0.0390 0.5363 0.042 Uiso 1 1 calc R U . . .
C29 C -0.10558(13) 0.1929(2) 0.51646(10) 0.0332(5) Uani 1 1 d . . . . .
H29 H -0.0800 0.2084 0.5596 0.040 Uiso 1 1 calc R U . . .
C30 C -0.08741(11) 0.2704(2) 0.46722(10) 0.0270(4) Uani 1 1 d . . . . .
H30 H -0.0493 0.3390 0.4766 0.032 Uiso 1 1 calc R U . . .

loop_
_atom_site_aniso_label
_atom_site_aniso_U_11
_atom_site_aniso_U_22
_atom_site_aniso_U_33
_atom_site_aniso_U_23
_atom_site_aniso_U_13
_atom_site_aniso_U_12
Co1 0.01383(11) 0.01789(13) 0.01645(12) -0.00214(9) 0.00478(9) -0.00248(9)
Br1 0.02365(12) 0.02069(10) 0.02575(11) -0.00288(8) 0.00621(9) -0.00797(9)
Cl1B 0.02365(12) 0.02069(10) 0.02575(11) -0.00288(8) 0.00621(9) -0.00797(9)
Br2 0.02453(11) 0.03315(13) 0.01809(11) 0.00079(9) 0.00088(8) -0.00704(8)
Cl2B 0.02453(11) 0.03315(13) 0.01809(11) 0.00079(9) 0.00088(8) -0.00704(8)
Si1 0.0143(2) 0.0196(2) 0.0175(2) -0.00194(19) 0.00493(18) -0.00021(19)
Si2 0.0131(2) 0.0181(2) 0.0194(2) 0.00186(19) 0.00484(18) -0.00038(18)
Cl1 0.0285(5) 0.0305(3) 0.0253(3) -0.0110(2) 0.0083(3) -0.0063(4)
Br1C 0.0285(5) 0.0305(3) 0.0253(3) -0.0110(2) 0.0083(3) -0.0063(4)
Cl2 0.0168(3) 0.0361(5) 0.0258(3) 0.0086(3) -0.0003(2) -0.0055(3)
Br2C 0.0168(3) 0.0361(5) 0.0258(3) 0.0086(3) -0.0003(2) -0.0055(3)
N2 0.0144(7) 0.0239(8) 0.0197(7) 0.0018(6) 0.0060(6) 0.0027(6)
N3 0.0165(7) 0.0176(8) 0.0208(8) 0.0016(6) 0.0041(6) -0.0008(6)
N4 0.0174(7) 0.0198(8) 0.0251(8) 0.0034(6) 0.0097(6) 0.0022(6)
C1 0.0147(8) 0.0266(10) 0.0147(8) -0.0034(7) 0.0040(7) 0.0005(7)
N1 0.0148(7) 0.0242(8) 0.0190(8) -0.0004(6) 0.0061(6) 0.0031(6)
C2 0.0142(8) 0.0253(10) 0.0276(10) -0.0017(8) 0.0048(7) 0.0054(7)
C3 0.013(2) 0.028(3) 0.050(5) -0.006(3) -0.009(3) 0.0059(18)
C4 0.023(4) 0.032(4) 0.040(4) -0.014(3) 0.010(2) 0.001(3)
C5 0.026(6) 0.075(6) 0.040(4) 0.023(4) 0.012(4) 0.020(4)
C3A 0.027(3) 0.031(3) 0.081(8) -0.009(5) -0.020(5) 0.003(2)
C4A 0.042(7) 0.050(7) 0.039(4) -0.002(4) 0.016(4) 0.020(5)
C5A 0.016(5) 0.054(5) 0.054(6) 0.026(5) 0.007(4) 0.020(3)
C6 0.0150(8) 0.0274(10) 0.0217(9) 0.0040(8) 0.0052(7) 0.0059(7)
C7 0.0278(11) 0.0511(14) 0.0229(10) 0.0013(10) -0.0005(8) 0.0143(10)
C8 0.0337(12) 0.0306(11) 0.0337(12) -0.0004(9) 0.0038(9) 0.0105(9)
C9 0.0206(10) 0.0423(13) 0.0619(16) 0.0188(12) 0.0182(10) 0.0109(9)
C10 0.0124(8) 0.0337(11) 0.0217(9) 0.0055(8) 0.0051(7) 0.0040(8)
C11 0.0236(10) 0.0320(11) 0.0322(11) 0.0070(9) 0.0079(8) -0.0004(9)
C12 0.0223(10) 0.0372(13) 0.0551(15) 0.0142(11) 0.0061(10) -0.0043(9)
C13 0.0220(11) 0.0682(18) 0.0521(15) 0.0321(14) 0.0140(11) -0.0009(11)
C14 0.0263(11) 0.085(2) 0.0301(12) 0.0209(13) 0.0136(10) 0.0062(12)
C15 0.0209(10) 0.0581(15) 0.0206(10) 0.0057(10) 0.0065(8) 0.0022(10)
C16 0.0124(8) 0.0217(9) 0.0212(9) 0.0016(7) 0.0011(7) -0.0035(7)
C17 0.0213(9) 0.0233(10) 0.0312(10) 0.0021(8) 0.0130(8) 0.0055(8)
C18 0.079(2) 0.0367(14) 0.0683(18) 0.0245(13) 0.0524(16) 0.0350(14)
C19 0.0336(12) 0.0329(12) 0.0446(13) -0.0143(10) 0.0035(10) 0.0052(10)
C20 0.0180(10) 0.0532(15) 0.0489(14) -0.0173(12) 0.0116(10) 0.0021(10)
C21 0.0228(9) 0.0154(9) 0.0275(10) 0.0000(7) 0.0059(8) 0.0019(7)
C22 0.0231(10) 0.0202(10) 0.0389(12) -0.0006(8) 0.0096(9) 0.0031(8)
C23 0.0329(12) 0.0249(11) 0.0503(14) -0.0091(10) 0.0167(10) -0.0083(9)
C24 0.0462(13) 0.0298(12) 0.0332(12) 0.0066(9) 0.0072(10) 0.0169(10)
C25 0.0187(9) 0.0232(10) 0.0221(9) 0.0037(7) 0.0050(7) 0.0005(7)
C26 0.0214(9) 0.0339(11) 0.0237(10) 0.0045(8) 0.0046(8) -0.0063(8)
C27 0.0279(11) 0.0375(12) 0.0348(12) 0.0092(10) 0.0089(9) -0.0098(9)
C28 0.0411(13) 0.0378(12) 0.0294(11) 0.0119(10) 0.0157(10) -0.0006(10)
C29 0.0456(13) 0.0330(12) 0.0192(10) 0.0047(9) 0.0034(9) 0.0007(10)
C30 0.0304(11) 0.0238(10) 0.0248(10) 0.0009(8) 0.0019(8) -0.0044(8)

loop_
_atom_type_symbol
_atom_type_description
_atom_type_scat_dispersion_real
_atom_type_scat_dispersion_imag
_atom_type_scat_source
C C 0.0033 0.0016 'International Tables Vol C Tables 4.2.6.8 and 6.1.1.4'
H H 0.0000 0.0000 'International Tables Vol C Tables 4.2.6.8 and 6.1.1.4'
N N 0.0061 0.0033 'International Tables Vol C Tables 4.2.6.8 and 6.1.1.4'
Cl Cl 0.1484 0.1585 'International Tables Vol C Tables 4.2.6.8 and 6.1.1.4'
Co Co 0.3494 0.9721 'International Tables Vol C Tables 4.2.6.8 and 6.1.1.4'
Br Br -0.2901 2.4595 'International Tables Vol C Tables 4.2.6.8 and 6.1.1.4'
Si Si 0.0817 0.0704 'International Tables Vol C Tables 4.2.6.8 and 6.1.1.4'

loop_
_geom_angle_atom_site_label_1
_geom_angle_atom_site_label_2
_geom_angle_atom_site_label_3
_geom_angle
Cl1B Co1 Cl2B 113.5(11)
Cl1B Co1 Si2 143.4(8)
Cl2B Co1 Si2 87.8(7)
Cl1B Co1 Si1 89.2(8)
Cl2B Co1 Si1 136.7(9)
Si2 Co1 Si1 95.01(3)
Si2 Co1 Br1 155.844(19)
Si1 Co1 Br1 90.479(19)
Si2 Co1 Br2 86.85(2)
Si1 Co1 Br2 152.552(19)
Br1 Co1 Br2 98.967(17)
N1 Si1 N2 71.94(7)
N1 Si1 Cl1 100.56(6)
N2 Si1 Cl1 103.72(7)
N1 Si1 Br1C 108.7(6)
N2 Si1 Br1C 103.9(8)
N1 Si1 Co1 117.39(6)
N2 Si1 Co1 123.41(5)
Cl1 Si1 Co1 125.73(4)
Br1C Si1 Co1 121.1(7)
N1 Si1 C1 35.78(7)
N2 Si1 C1 36.27(6)
Cl1 Si1 C1 107.19(6)
Br1C Si1 C1 112.4(7)
Co1 Si1 C1 126.48(5)
N3 Si2 N4 72.16(7)
N3 Si2 Cl2 102.72(6)
N4 Si2 Cl2 100.31(6)
N3 Si2 Br2C 93.8(5)
N4 Si2 Br2C 96.3(7)
N3 Si2 Co1 123.35(5)
N4 Si2 Co1 119.33(6)
Cl2 Si2 Co1 125.40(3)
Br2C Si2 Co1 133.7(5)
N3 Si2 C16 36.14(7)
N4 Si2 C16 36.06(7)
Cl2 Si2 C16 105.47(5)
Br2C Si2 C16 97.5(5)
Co1 Si2 C16 128.85(5)
C1 N2 C6 130.91(16)
C1 N2 Si1 90.50(11)
C6 N2 Si1 138.41(12)
C16 N3 C21 131.82(15)
C16 N3 Si2 90.77(11)
C21 N3 Si2 135.63(12)
C16 N4 C17 132.21(16)
C16 N4 Si2 90.84(11)
C17 N4 Si2 136.69(13)
N1 C1 N2 106.05(15)
N1 C1 C10 126.26(16)
N2 C1 C10 127.63(17)
N1 C1 Si1 53.03(9)
N2 C1 Si1 53.23(9)
C10 C1 Si1 173.88(13)
C1 N1 C2 132.74(15)
C1 N1 Si1 91.19(11)
C2 N1 Si1 136.07(13)
N1 C2 C4A 111.0(7)
N1 C2 C5 108.4(7)
N1 C2 C3A 111.6(5)
C4A C2 C3A 113.0(6)
N1 C2 C3 112.6(4)
C5 C2 C3 111.2(6)
N1 C2 C5A 103.4(6)
C4A C2 C5A 110.3(8)
C3A C2 C5A 106.9(7)
N1 C2 C4 107.9(7)
C5 C2 C4 109.1(8)
C3 C2 C4 107.6(5)
C2 C3 H3A 109.5
C2 C3 H3B 109.5
H3A C3 H3B 109.5
C2 C3 H3C 109.5
H3A C3 H3C 109.5
H3B C3 H3C 109.5
C2 C4 H4A 109.5
C2 C4 H4B 109.5
H4A C4 H4B 109.5
C2 C4 H4C 109.5
H4A C4 H4C 109.5
H4B C4 H4C 109.5
C2 C5 H5A 109.5
C2 C5 H5B 109.5
H5A C5 H5B 109.5
C2 C5 H5C 109.5
H5A C5 H5C 109.5
H5B C5 H5C 109.5
C2 C3A H3A1 109.5
C2 C3A H3A2 109.5
H3A1 C3A H3A2 109.5
C2 C3A H3A3 109.5
H3A1 C3A H3A3 109.5
H3A2 C3A H3A3 109.5
C2 C4A H4A1 109.5
C2 C4A H4A2 109.5
H4A1 C4A H4A2 109.5
C2 C4A H4A3 109.5
H4A1 C4A H4A3 109.5
H4A2 C4A H4A3 109.5
C2 C5A H5A1 109.5
C2 C5A H5A2 109.5
H5A1 C5A H5A2 109.5
C2 C5A H5A3 109.5
H5A1 C5A H5A3 109.5
H5A2 C5A H5A3 109.5
N2 C6 C7 109.59(15)
N2 C6 C9 105.40(15)
C7 C6 C9 110.31(18)
N2 C6 C8 111.32(15)
C7 C6 C8 110.36(17)
C9 C6 C8 109.75(17)
C6 C7 H7A 109.5
C6 C7 H7B 109.5
H7A C7 H7B 109.5
C6 C7 H7C 109.5
H7A C7 H7C 109.5
H7B C7 H7C 109.5
C6 C8 H8A 109.5
C6 C8 H8B 109.5
H8A C8 H8B 109.5
C6 C8 H8C 109.5
H8A C8 H8C 109.5
H8B C8 H8C 109.5
C6 C9 H9A 109.5
C6 C9 H9B 109.5
H9A C9 H9B 109.5
C6 C9 H9C 109.5
H9A C9 H9C 109.5
H9B C9 H9C 109.5
C15 C10 C11 120.30(19)
C15 C10 C1 120.20(19)
C11 C10 C1 119.40(17)
C12 C11 C10 119.8(2)
C12 C11 H11 120.1
C10 C11 H11 120.1
C13 C12 C11 119.9(2)
C13 C12 H12 120.1
C11 C12 H12 120.1
C14 C13 C12 120.3(2)
C14 C13 H13 119.8
C12 C13 H13 119.8
C13 C14 C15 120.7(2)
C13 C14 H14 119.7
C15 C14 H14 119.7
C10 C15 C14 118.9(2)
C10 C15 H15 120.5
C14 C15 H15 120.5
N4 C16 N3 106.13(15)
N4 C16 C25 127.69(17)
N3 C16 C25 126.17(17)
N4 C16 Si2 53.10(9)
N3 C16 Si2 53.09(9)
C25 C16 Si2 177.91(13)
N4 C17 C19 111.20(16)
N4 C17 C18 105.38(15)
C19 C17 C18 109.5(2)
N4 C17 C20 109.62(17)
C19 C17 C20 111.40(18)
C18 C17 C20 109.6(2)
C17 C18 H18A 109.5
C17 C18 H18B 109.5
H18A C18 H18B 109.5
C17 C18 H18C 109.5
H18A C18 H18C 109.5
H18B C18 H18C 109.5
C17 C19 H19A 109.5
C17 C19 H19B 109.5
H19A C19 H19B 109.5
C17 C19 H19C 109.5
H19A C19 H19C 109.5
H19B C19 H19C 109.5
C17 C20 H20A 109.5
C17 C20 H20B 109.5
H20A C20 H20B 109.5
C17 C20 H20C 109.5
H20A C20 H20C 109.5
H20B C20 H20C 109.5
N3 C21 C23 108.90(16)
N3 C21 C24 112.52(16)
C23 C21 C24 111.09(18)
N3 C21 C22 105.87(15)
C23 C21 C22 109.45(17)
C24 C21 C22 108.86(17)
C21 C22 H22A 109.5
C21 C22 H22B 109.5
H22A C22 H22B 109.5
C21 C22 H22C 109.5
H22A C22 H22C 109.5
H22B C22 H22C 109.5
C21 C23 H23A 109.5
C21 C23 H23B 109.5
H23A C23 H23B 109.5
C21 C23 H23C 109.5
H23A C23 H23C 109.5
H23B C23 H23C 109.5
C21 C24 H24A 109.5
C21 C24 H24B 109.5
H24A C24 H24B 109.5
C21 C24 H24C 109.5
H24A C24 H24C 109.5
H24B C24 H24C 109.5
C30 C25 C26 119.87(18)
C30 C25 C16 120.35(17)
C26 C25 C16 119.75(17)
C27 C26 C25 119.94(19)
C27 C26 H26 120.0
C25 C26 H26 120.0
C28 C27 C26 119.8(2)
C28 C27 H27 120.1
C26 C27 H27 120.1
C29 C28 C27 120.51(19)
C29 C28 H28 119.7
C27 C28 H28 119.7
C28 C29 C30 119.9(2)
C28 C29 H29 120.0
C30 C29 H29 120.0
C29 C30 C25 119.97(19)
C29 C30 H30 120.0
C25 C30 H30 120.0

loop_
_geom_bond_atom_site_label_1
_geom_bond_atom_site_label_2
_geom_bond_distance
Co1 Cl1B 2.14(2)
Co1 Cl2B 2.14(2)
Co1 Si2 2.1828(6)
Co1 Si1 2.1953(6)
Co1 Br1 2.3600(5)
Co1 Br2 2.3642(5)
Si1 N1 1.8190(15)
Si1 N2 1.8234(16)
Si1 Cl1 2.0950(11)
Si1 Br1C 2.12(2)
Si1 C1 2.2763(19)
Si2 N3 1.8164(16)
Si2 N4 1.8168(16)
Si2 Cl2 2.1099(11)
Si2 Br2C 2.12(2)
Si2 C16 2.2715(19)
N2 C1 1.347(2)
N2 C6 1.484(2)
N3 C16 1.340(2)
N3 C21 1.489(2)
N4 C16 1.337(2)
N4 C17 1.484(2)
C1 N1 1.331(2)
C1 C10 1.487(3)
N1 C2 1.488(2)
C2 C4A 1.499(9)
C2 C5 1.505(9)
C2 C3A 1.522(8)
C2 C3 1.529(7)
C2 C5A 1.530(9)
C2 C4 1.537(8)
C3 H3A 0.9800
C3 H3B 0.9800
C3 H3C 0.9800
C4 H4A 0.9800
C4 H4B 0.9800
C4 H4C 0.9800
C5 H5A 0.9800
C5 H5B 0.9800
C5 H5C 0.9800
C3A H3A1 0.9800
C3A H3A2 0.9800
C3A H3A3 0.9800
C4A H4A1 0.9800
C4A H4A2 0.9800
C4A H4A3 0.9800
C5A H5A1 0.9800
C5A H5A2 0.9800
C5A H5A3 0.9800
C6 C7 1.520(3)
C6 C9 1.523(3)
C6 C8 1.524(3)
C7 H7A 0.9800
C7 H7B 0.9800
C7 H7C 0.9800
C8 H8A 0.9800
C8 H8B 0.9800
C8 H8C 0.9800
C9 H9A 0.9800
C9 H9B 0.9800
C9 H9C 0.9800
C10 C15 1.386(3)
C10 C11 1.390(3)
C11 C12 1.387(3)
C11 H11 0.9500
C12 C13 1.377(4)
C12 H12 0.9500
C13 C14 1.372(4)
C13 H13 0.9500
C14 C15 1.394(3)
C14 H14 0.9500
C15 H15 0.9500
C16 C25 1.482(3)
C17 C19 1.519(3)
C17 C18 1.522(3)
C17 C20 1.523(3)
C18 H18A 0.9800
C18 H18B 0.9800
C18 H18C 0.9800
C19 H19A 0.9800
C19 H19B 0.9800
C19 H19C 0.9800
C20 H20A 0.9800
C20 H20B 0.9800
C20 H20C 0.9800
C21 C23 1.521(3)
C21 C24 1.525(3)
C21 C22 1.528(3)
C22 H22A 0.9800
C22 H22B 0.9800
C22 H22C 0.9800
C23 H23A 0.9800
C23 H23B 0.9800
C23 H23C 0.9800
C24 H24A 0.9800
C24 H24B 0.9800
C24 H24C 0.9800
C25 C30 1.389(3)
C25 C26 1.396(3)
C26 C27 1.388(3)
C26 H26 0.9500
C27 C28 1.386(3)
C27 H27 0.9500
C28 C29 1.384(3)
C28 H28 0.9500
C29 C30 1.389(3)
C29 H29 0.9500
C30 H30 0.9500
